data_1537695
loop_
_publ_author_name
'Chen, B.'
'Franzen, H.F.'

_publ_section_title
;
 Phase transitions in Ir Ti1+x
;
_journal_name_full 'Journal of the Less-Common Metals'
_journal_page_first L11
_journal_page_last L16
_journal_volume 158
_journal_year 1990
_chemical_formula_sum 'Ir Ti'
_space_group_IT_number 123
_symmetry_space_group_name_Hall '-P 4 2'
_symmetry_space_group_name_H-M 'P 4/m m m'
_cell_angle_alpha 90
_cell_angle_beta 90
_cell_angle_gamma 90
_cell_formula_units_Z 2
_cell_length_a 4.1697
_cell_length_b 4.1697
_cell_length_c 3.4986
_cell_volume 60.828
_citation_journal_id_ASTM JCOMAH
_cod_data_source_file Chen_JCOMAH_1990_358.cif
_cod_data_source_block Ir1Ti1
_cod_original_cell_volume 60.82806
_cod_original_formula_sum 'Ir1 Ti1'
_cod_database_code 1537695

loop_
_symmetry_equiv_pos_as_xyz
x,y,z
-y,x,z
-x,-y,z
y,-x,z
x,-y,-z
y,x,-z
-x,y,-z
-y,-x,-z
-x,-y,-z
y,-x,-z
x,y,-z
-y,x,-z
-x,y,z
-y,-x,z
x,-y,z
y,x,z

loop_
_atom_site_label
_atom_site_type_symbol
_atom_site_fract_x
_atom_site_fract_y
_atom_site_fract_z
_atom_site_occupancy
_atom_site_U_iso_or_equiv
Ti1 Ti 0 0.5 0.5 1 0.0
Ir1 Ir 0 0 0 1 0.0
Ir2 Ir 0.5 0.5 0 1 0.0
